data_8102739
loop_
_publ_author_name
'Athimoolam Arunachalampillai'
'Daniel Olsson'
'Ola F. Wendt'

_publ_section_title
;
 Crystal structure of
 m-(cis-1,3-bis(di-tert-butylphosphinomethyl)cyclohexane-k2-P,P)-bis[chloro(1,5-cyclooctadiene)iridium(I)]
 --- tetrahydrofuran (1:0.5), Ir2Cl2(C8H12)2[C8H14P2(C4H9)4] &#x00B7;
 0.5C4H8O
;
_journal_issue 3
_journal_name_full 'Zeitschrift f\"ur Kristallographie - New Crystal Structures'
_journal_page_first 451
_journal_volume 225
_journal_year 2010
_chemical_formula_moiety 'C40 H74 Cl2 Ir2 P2, 1/2 C4H8O'
_chemical_formula_sum 'C42 H78 Cl2 Ir2 O0.5 P2'
_chemical_formula_weight 1069.98
_chemical_name_systematic
;
\m-(cis-1,3-bis-(di-tert-butylphosphinomethyl)cyclohexane-\k^2^-P,P)-
bis-[chloro(1,5-cyclooctadiene)iridium(I)]
;
_space_group_IT_number 14
_symmetry_cell_setting monoclinic
_symmetry_space_group_name_Hall '-P 2ybc'
_symmetry_space_group_name_H-M 'P 1 21/c 1'
_atom_sites_solution_hydrogens geom
_atom_sites_solution_primary direct
_atom_sites_solution_secondary difmap
_audit_creation_method SHELXL-97
_cell_angle_alpha 90.00
_cell_angle_beta 98.1010(10)
_cell_angle_gamma 90.00
_cell_formula_units_Z 4
_cell_length_a 9.12570(10)
_cell_length_b 16.8704(2)
_cell_length_c 29.4032(4)
_cell_measurement_reflns_used 12272
_cell_measurement_temperature 293(2)
_cell_measurement_theta_max 32.6568
_cell_measurement_theta_min 2.4166
_cell_volume 4481.57(10)
_computing_cell_refinement
;
CrysAlis RED, Oxford Diffraction Ltd.,
Version 1.171.31.5 (release 28-08-2006 CrysAlis171 .NET)
(compiled Aug 28 2006,13:05:05)
;
_computing_data_collection
;
CrysAlis CCD, Oxford Diffraction Ltd.,
Version 1.171.31.5 (release 28-08-2006 CrysAlis171 .NET)
(compiled Aug 28 2006,13:05:05)
;
_computing_data_reduction
;
CrysAlis RED, Oxford Diffraction Ltd.,
Version 1.171.31.5 (release 28-08-2006 CrysAlis171 .NET)
(compiled Aug 28 2006,13:05:05)
;
_computing_molecular_graphics 'DIAMOND [11]'
_computing_publication_material 'SHELXL-97 [10]'
_computing_structure_refinement 'SHELXL-97 [10]'
_computing_structure_solution 'SIR97 [9]'
_diffrn_ambient_temperature 293(2)
_diffrn_detector_area_resol_mean 16.1829
_diffrn_measured_fraction_theta_full 0.996
_diffrn_measured_fraction_theta_max 0.996
_diffrn_measurement_device_type 'Oxford Diffraction XCalibur 3'
_diffrn_measurement_method '\w scans'
_diffrn_radiation_monochromator graphite
_diffrn_radiation_source 'Enhance (Mo) X-ray Source'
_diffrn_radiation_type MoK\a
_diffrn_radiation_wavelength 0.71073
_diffrn_reflns_av_R_equivalents 0.0336
_diffrn_reflns_av_sigmaI/netI 0.0465
_diffrn_reflns_limit_h_max 10
_diffrn_reflns_limit_h_min -10
_diffrn_reflns_limit_k_max 20
_diffrn_reflns_limit_k_min -20
_diffrn_reflns_limit_l_max 34
_diffrn_reflns_limit_l_min -17
_diffrn_reflns_number 27771
_diffrn_reflns_theta_full 25.03
_diffrn_reflns_theta_max 25.03
_diffrn_reflns_theta_min 2.42
_exptl_absorpt_coefficient_mu 6.150
_exptl_absorpt_correction_T_max 1.00000
_exptl_absorpt_correction_T_min 0.82322
_exptl_absorpt_correction_type multi-scan
_exptl_absorpt_process_details
;
CrysAlis RED, Oxford Diffraction Ltd.,
Version 1.171.31.5 (release 28-08-2006 CrysAlis171 .NET)
(compiled Aug 28 2006,13:05:05)
Empirical absorption correction using spherical harmonics,
 implemented in SCALE3 ABSPACK scaling algorithm.
;
_exptl_crystal_colour colorless
_exptl_crystal_density_diffrn 1.586
_exptl_crystal_density_method 'not measured'
_exptl_crystal_description prism
_exptl_crystal_F_000 2056
_exptl_crystal_size_max 0.05
_exptl_crystal_size_mid 0.02
_exptl_crystal_size_min 0.02
_refine_diff_density_max 0.716
_refine_diff_density_min -0.501
_refine_diff_density_rms 0.103
_refine_ls_extinction_method none
_refine_ls_goodness_of_fit_ref 1.246
_refine_ls_hydrogen_treatment riding
_refine_ls_matrix_type full
_refine_ls_number_parameters 430
_refine_ls_number_reflns 7880
_refine_ls_number_restraints 0
_refine_ls_restrained_S_all 1.246
_refine_ls_R_factor_all 0.0420
_refine_ls_R_factor_gt 0.0281
_refine_ls_shift/su_max 0.002
_refine_ls_shift/su_mean 0.000
_refine_ls_structure_factor_coef Fsqd
_refine_ls_weighting_details 'calc w=1/[\s^2^(Fo^2^)+(0.0200P)^2^+0.0000P] where P=(Fo^2^+2Fc^2^)/3'
_refine_ls_weighting_scheme calc
_refine_ls_wR_factor_gt 0.0619
_refine_ls_wR_factor_ref 0.0634
_reflns_number_gt 5669
_reflns_number_total 7880
_reflns_threshold_expression >2sigma(I)
_cod_data_source_file 1267-3028.cff
_cod_data_source_block daniel13
_cod_depositor_comments
;
 Replacing the "\K" substring with the "\k" substring in the
 values of the _chemical_name_common and _chemical_name_systematic
 data items.

 Antanas Vaitkus,
 2017-03-29
;
_cod_original_cell_volume 4481.57(9)
_cod_original_sg_symbol_H-M 'P 21/c'
_cod_original_formula_sum 'C42 H78 Cl2 Ir2 O0.50 P2'
_cod_database_code 8102739

loop_
_symmetry_equiv_pos_as_xyz
'x, y, z'
'-x, y+1/2, -z+1/2'
'-x, -y, -z'
'x, -y-1/2, z-1/2'

loop_
_atom_site_label
_atom_site_type_symbol
_atom_site_fract_x
_atom_site_fract_y
_atom_site_fract_z
_atom_site_U_iso_or_equiv
_atom_site_adp_type
_atom_site_occupancy
_atom_site_symmetry_multiplicity
_atom_site_calc_flag
_atom_site_refinement_flags
_atom_site_disorder_assembly
_atom_site_disorder_group
Ir1 Ir 0.23046(2) 0.346467(13) 0.172973(9) 0.03427(7) Uani 1 1 d . . .
P1 P 0.42630(15) 0.25223(8) 0.18888(5) 0.0317(4) Uani 1 1 d . . .
Cl1 Cl 0.05512(16) 0.24180(9) 0.16318(6) 0.0509(4) Uani 1 1 d . . .
C1 C 0.2305(6) 0.2343(3) 0.2803(2) 0.0400(15) Uani 1 1 d . . .
H1A H 0.2584 0.2851 0.2687 0.048 Uiso 1 1 calc R . .
H1B H 0.1337 0.2205 0.2642 0.048 Uiso 1 1 calc R . .
O1 O -0.463(5) -0.0571(19) 0.5227(14) 0.226(14) Uiso 0.50 1 d P A -1
Ir2 Ir -0.03256(3) 0.263937(14) 0.440471(9) 0.03765(8) Uani 1 1 d . . .
P2 P 0.10932(17) 0.34854(9) 0.39826(6) 0.0389(4) Uani 1 1 d . . .
Cl2 Cl -0.18365(19) 0.22861(10) 0.37140(6) 0.0582(5) Uani 1 1 d . . .
C2 C 0.2219(7) 0.2414(3) 0.3307(2) 0.0417(15) Uani 1 1 d . . .
H2 H 0.3215 0.2532 0.3463 0.050 Uiso 1 1 calc R . .
C3 C 0.1744(8) 0.1625(3) 0.3487(2) 0.0553(19) Uani 1 1 d . . .
H3A H 0.0751 0.1499 0.3341 0.066 Uiso 1 1 calc R . .
H3B H 0.1724 0.1666 0.3815 0.066 Uiso 1 1 calc R . .
C4 C 0.2795(8) 0.0963(4) 0.3394(3) 0.070(2) Uani 1 1 d . . .
H4A H 0.2414 0.0461 0.3487 0.084 Uiso 1 1 calc R . .
H4B H 0.3753 0.1050 0.3576 0.084 Uiso 1 1 calc R . .
C5 C 0.2984(8) 0.0922(3) 0.2879(2) 0.057(2) Uani 1 1 d . . .
H5A H 0.3734 0.0532 0.2838 0.068 Uiso 1 1 calc R . .
H5B H 0.2059 0.0753 0.2702 0.068 Uiso 1 1 calc R . .
C6 C 0.3427(6) 0.1715(3) 0.2704(2) 0.0403(15) Uani 1 1 d . . .
H6 H 0.4378 0.1858 0.2884 0.048 Uiso 1 1 calc R . .
C7 C 0.1198(7) 0.3115(3) 0.3395(2) 0.0445(16) Uani 1 1 d . . .
H7A H 0.0201 0.2969 0.3262 0.053 Uiso 1 1 calc R . .
H7B H 0.1481 0.3561 0.3218 0.053 Uiso 1 1 calc R . .
C8 C 0.3679(6) 0.1651(3) 0.2201(2) 0.0393(15) Uani 1 1 d . . .
H8A H 0.2764 0.1459 0.2028 0.047 Uiso 1 1 calc R . .
H8B H 0.4416 0.1241 0.2186 0.047 Uiso 1 1 calc R . .
C9 C 0.0025(7) 0.4466(3) 0.3851(2) 0.0495(17) Uani 1 1 d . . .
C10 C -0.1324(8) 0.4278(4) 0.3480(3) 0.065(2) Uani 1 1 d . . .
C11 C 0.0959(8) 0.5140(4) 0.3671(3) 0.066(2) Uani 1 1 d . . .
C12 C -0.0560(8) 0.4751(4) 0.4292(3) 0.065(2) Uani 1 1 d . . .
C13 C 0.3123(7) 0.3711(4) 0.4220(2) 0.0587(19) Uani 1 1 d . . .
C14 C 0.3890(7) 0.2894(4) 0.4370(3) 0.069(2) Uani 1 1 d . . .
C15 C 0.3201(8) 0.4273(4) 0.4645(3) 0.073(2) Uani 1 1 d . . .
C16 C 0.3996(7) 0.4088(4) 0.3850(3) 0.077(2) Uani 1 1 d . . .
C17 C 0.4684(7) 0.2042(4) 0.1341(2) 0.0470(17) Uani 1 1 d . . .
C18 C 0.3385(7) 0.1508(4) 0.1142(2) 0.0586(19) Uani 1 1 d . . .
C19 C 0.6134(8) 0.1543(4) 0.1387(3) 0.067(2) Uani 1 1 d . . .
C20 C 0.4831(8) 0.2709(4) 0.0977(2) 0.061(2) Uani 1 1 d . . .
C21 C 0.6028(6) 0.2856(3) 0.2252(2) 0.0460(17) Uani 1 1 d . . .
C22 C 0.5627(7) 0.3307(4) 0.2692(2) 0.0539(18) Uani 1 1 d . . .
C23 C 0.6912(7) 0.3432(4) 0.1966(3) 0.065(2) Uani 1 1 d . . .
C24 C 0.7101(7) 0.2172(4) 0.2433(3) 0.059(2) Uani 1 1 d . . .
C25 C -0.1088(8) 0.1545(4) 0.4677(3) 0.062(2) Uani 1 1 d . . .
H25 H -0.1152 0.1346 0.4380 0.074 Uiso 1 1 calc R . .
C26 C 0.0084(9) 0.1204(4) 0.5033(3) 0.089(3) Uani 1 1 d . . .
H26A H -0.0392 0.0894 0.5249 0.107 Uiso 1 1 calc R . .
H26B H 0.0698 0.0846 0.4883 0.107 Uiso 1 1 calc R . .
C27 C 0.1047(9) 0.1805(4) 0.5292(3) 0.076(2) Uani 1 1 d . . .
H27A H 0.2038 0.1589 0.5363 0.091 Uiso 1 1 calc R . .
H27B H 0.0683 0.1907 0.5581 0.091 Uiso 1 1 calc R . .
C28 C 0.1126(8) 0.2579(4) 0.5040(2) 0.0541(18) Uani 1 1 d . . .
H28 H 0.1886 0.2642 0.4863 0.065 Uiso 1 1 calc R . .
C29 C 0.0143(8) 0.3204(4) 0.5054(2) 0.0585(19) Uani 1 1 d . . .
H29 H 0.0320 0.3658 0.4891 0.070 Uiso 1 1 calc R . .
C30 C -0.1187(10) 0.3220(5) 0.5307(3) 0.092(2) Uani 1 1 d . . .
H30A H -0.0853 0.3279 0.5633 0.110 Uiso 1 1 calc R . .
H30B H -0.1792 0.3677 0.5207 0.110 Uiso 1 1 calc R . .
C31 C -0.2101(10) 0.2493(5) 0.5230(3) 0.092(2) Uani 1 1 d . . .
H31A H -0.3118 0.2622 0.5261 0.110 Uiso 1 1 calc R . .
H31B H -0.1753 0.2108 0.5466 0.110 Uiso 1 1 calc R . .
C32 C -0.2058(8) 0.2118(4) 0.4755(3) 0.062(2) Uani 1 1 d . . .
H32 H -0.2732 0.2295 0.4510 0.075 Uiso 1 1 calc R . .
C33 C 0.0591(7) 0.4212(4) 0.1944(3) 0.0531(19) Uani 1 1 d . . .
H33 H 0.0251 0.3756 0.2074 0.064 Uiso 1 1 calc R . .
C34 C 0.1270(9) 0.4839(4) 0.2268(3) 0.076(2) Uani 1 1 d . . .
H34A H 0.1394 0.4631 0.2579 0.091 Uiso 1 1 calc R . .
H34B H 0.0601 0.5287 0.2256 0.091 Uiso 1 1 calc R . .
C35 C 0.2751(8) 0.5118(4) 0.2158(3) 0.072(2) Uani 1 1 d . . .
H35A H 0.2596 0.5576 0.1957 0.087 Uiso 1 1 calc R . .
H35B H 0.3349 0.5287 0.2440 0.087 Uiso 1 1 calc R . .
C36 C 0.3582(7) 0.4509(3) 0.1934(3) 0.0521(18) Uani 1 1 d . . .
H36 H 0.4223 0.4177 0.2120 0.062 Uiso 1 1 calc R . .
C37 C 0.3447(7) 0.4410(3) 0.1458(3) 0.0536(19) Uani 1 1 d . . .
H37 H 0.4010 0.4013 0.1347 0.064 Uiso 1 1 calc R . .
C38 C 0.2465(8) 0.4894(4) 0.1111(3) 0.068(2) Uani 1 1 d . . .
H38A H 0.2462 0.4662 0.0809 0.082 Uiso 1 1 calc R . .
H38B H 0.2868 0.5425 0.1104 0.082 Uiso 1 1 calc R . .
C39 C 0.0881(7) 0.4945(4) 0.1214(3) 0.061(2) Uani 1 1 d . . .
H39A H 0.0777 0.5420 0.1393 0.073 Uiso 1 1 calc R . .
H39B H 0.0219 0.4994 0.0927 0.073 Uiso 1 1 calc R . .
C40 C 0.0425(6) 0.4248(4) 0.1470(3) 0.0484(17) Uani 1 1 d . . .
H40 H 0.0008 0.3816 0.1303 0.058 Uiso 1 1 calc R . .
C51 C -0.410(3) 0.020(2) 0.5359(11) 0.136(11) Uiso 0.50 1 d P A -1
H51A H -0.4071 0.0279 0.5687 0.163 Uiso 0.50 1 calc PR A -1
H51B H -0.3111 0.0279 0.5280 0.163 Uiso 0.50 1 calc PR A -1
C52 C -0.609(5) 0.039(3) 0.4790(16) 0.22(2) Uiso 0.50 1 d P A -1
H52A H -0.5969 0.0591 0.4487 0.260 Uiso 0.50 1 calc PR A -1
H52B H -0.7091 0.0495 0.4848 0.260 Uiso 0.50 1 calc PR A -1
C53 C -0.571(6) -0.045(3) 0.4838(18) 0.189(18) Uiso 0.50 1 d P A -1
H53A H -0.6597 -0.0753 0.4871 0.227 Uiso 0.50 1 calc PR A -1
H53B H -0.5337 -0.0634 0.4564 0.227 Uiso 0.50 1 calc PR A -1
C54 C -0.509(3) 0.0707(15) 0.5114(11) 0.121(9) Uiso 0.50 1 d P A -1
H54A H -0.5622 0.0982 0.5331 0.146 Uiso 0.50 1 calc PR A -1
H54B H -0.4536 0.1103 0.4971 0.146 Uiso 0.50 1 calc PR A -1

loop_
_atom_site_aniso_label
_atom_site_aniso_U_11
_atom_site_aniso_U_22
_atom_site_aniso_U_33
_atom_site_aniso_U_23
_atom_site_aniso_U_13
_atom_site_aniso_U_12
Ir1 0.02827(12) 0.03223(13) 0.04283(16) 0.00079(12) 0.00682(11) 0.00054(10)
P1 0.0284(8) 0.0311(9) 0.0363(9) 0.0011(7) 0.0068(7) 0.0004(6)
Cl1 0.0366(8) 0.0514(10) 0.0643(12) -0.0039(9) 0.0053(8) -0.0119(7)
C1 0.053(4) 0.029(3) 0.040(4) -0.002(3) 0.012(3) 0.000(3)
Ir2 0.04274(15) 0.03960(14) 0.03079(14) -0.00455(12) 0.00586(11) -0.00359(11)
P2 0.0460(9) 0.0373(9) 0.0340(10) -0.0049(8) 0.0074(8) -0.0047(7)
Cl2 0.0616(11) 0.0670(12) 0.0423(10) -0.0041(9) -0.0054(9) -0.0133(9)
C2 0.052(4) 0.036(4) 0.038(4) 0.001(3) 0.012(3) -0.002(3)
C3 0.086(5) 0.039(4) 0.047(4) 0.007(3) 0.031(4) 0.009(3)
C4 0.093(6) 0.054(5) 0.070(6) 0.027(4) 0.037(5) 0.011(4)
C5 0.076(5) 0.030(4) 0.070(6) 0.007(4) 0.030(4) 0.010(3)
C6 0.043(4) 0.036(4) 0.044(4) 0.010(3) 0.013(3) 0.002(3)
C7 0.055(4) 0.043(4) 0.037(4) 0.002(3) 0.012(3) -0.005(3)
C8 0.040(3) 0.033(3) 0.047(4) -0.005(3) 0.013(3) -0.004(3)
C9 0.064(4) 0.035(4) 0.051(5) 0.000(3) 0.015(4) 0.003(3)
C10 0.068(5) 0.054(5) 0.065(5) 0.000(4) -0.022(4) 0.013(4)
C11 0.089(5) 0.036(4) 0.076(6) 0.012(4) 0.024(4) -0.007(4)
C12 0.086(5) 0.058(5) 0.055(5) -0.014(4) 0.025(4) 0.016(4)
C13 0.047(4) 0.071(5) 0.057(5) -0.003(4) 0.001(4) -0.012(3)
C14 0.046(4) 0.087(6) 0.069(6) 0.004(5) -0.003(4) 0.014(4)
C15 0.068(5) 0.087(6) 0.060(5) -0.026(5) -0.002(4) -0.019(4)
C16 0.057(5) 0.083(6) 0.099(7) 0.004(5) 0.035(5) -0.028(4)
C17 0.052(4) 0.052(4) 0.040(4) -0.007(3) 0.016(3) 0.018(3)
C18 0.064(5) 0.065(5) 0.049(5) -0.020(4) 0.015(4) -0.014(4)
C19 0.064(5) 0.076(5) 0.064(5) 0.000(4) 0.025(4) 0.031(4)
C20 0.073(5) 0.072(5) 0.043(4) 0.019(4) 0.028(4) 0.015(4)
C21 0.029(3) 0.051(4) 0.060(5) 0.018(3) 0.010(3) 0.006(3)
C22 0.052(4) 0.053(4) 0.055(5) -0.018(4) 0.001(4) -0.007(3)
C23 0.037(4) 0.070(5) 0.091(6) 0.009(4) 0.017(4) -0.018(3)
C24 0.048(4) 0.062(5) 0.062(5) 0.006(4) -0.012(4) 0.019(3)
C25 0.086(6) 0.045(4) 0.055(5) 0.010(4) 0.010(4) -0.020(4)
C26 0.114(7) 0.060(5) 0.080(7) 0.010(5) -0.034(6) -0.006(5)
C27 0.098(6) 0.070(5) 0.053(5) 0.007(4) -0.017(5) -0.004(4)
C28 0.067(5) 0.062(5) 0.031(4) -0.002(4) 0.001(3) -0.007(4)
C29 0.091(6) 0.055(5) 0.029(4) 0.000(3) 0.007(4) -0.016(4)
C30 0.117(5) 0.104(5) 0.062(4) -0.017(4) 0.043(4) -0.011(4)
C31 0.117(5) 0.104(5) 0.062(4) -0.017(4) 0.043(4) -0.011(4)
C32 0.064(5) 0.078(6) 0.050(5) -0.006(4) 0.023(4) -0.018(4)
C33 0.047(4) 0.046(4) 0.072(6) 0.006(4) 0.026(4) 0.016(3)
C34 0.097(6) 0.064(5) 0.070(6) -0.021(5) 0.023(5) 0.019(4)
C35 0.075(5) 0.051(5) 0.090(7) -0.020(4) 0.007(5) -0.004(4)
C36 0.057(4) 0.024(3) 0.076(6) 0.004(4) 0.011(4) -0.005(3)
C37 0.050(4) 0.031(4) 0.084(6) 0.011(4) 0.022(4) 0.005(3)
C38 0.084(6) 0.051(5) 0.070(6) 0.018(4) 0.015(5) 0.009(4)
C39 0.066(5) 0.054(5) 0.060(5) 0.006(4) -0.002(4) 0.018(4)
C40 0.036(4) 0.044(4) 0.064(5) 0.000(4) 0.004(4) 0.019(3)

loop_
_atom_type_symbol
_atom_type_description
_atom_type_scat_dispersion_real
_atom_type_scat_dispersion_imag
_atom_type_scat_source
C C 0.0033 0.0016 'International Tables Vol C Tables 4.2.6.8 and 6.1.1.4'
H H 0.0000 0.0000 'International Tables Vol C Tables 4.2.6.8 and 6.1.1.4'
P P 0.1023 0.0942 'International Tables Vol C Tables 4.2.6.8 and 6.1.1.4'
Cl Cl 0.1484 0.1585 'International Tables Vol C Tables 4.2.6.8 and 6.1.1.4'
Ir Ir -1.4442 7.9887 'International Tables Vol C Tables 4.2.6.8 and 6.1.1.4'
O O 0.0106 0.0060 'International Tables Vol C Tables 4.2.6.8 and 6.1.1.4'

loop_
_geom_angle_atom_site_label_1
_geom_angle_atom_site_label_2
_geom_angle_atom_site_label_3
_geom_angle
_geom_angle_site_symmetry_1
_geom_angle_site_symmetry_3
_geom_angle_publ_flag
C37 Ir1 C36 38.2(2) . . ?
C37 Ir1 C33 94.9(2) . . ?
C36 Ir1 C33 80.1(2) . . ?
C37 Ir1 C40 79.6(2) . . ?
C36 Ir1 C40 88.3(2) . . ?
C33 Ir1 C40 36.7(2) . . ?
C37 Ir1 Cl1 150.7(2) . . ?
C36 Ir1 Cl1 166.65(19) . . ?
C33 Ir1 Cl1 88.06(18) . . ?
C40 Ir1 Cl1 85.75(18) . . ?
C37 Ir1 P1 100.37(17) . . ?
C36 Ir1 P1 97.44(18) . . ?
C33 Ir1 P1 151.6(2) . . ?
C40 Ir1 P1 170.65(19) . . ?
Cl1 Ir1 P1 90.09(5) . . yes
C8 P1 C21 103.8(3) . . ?
C8 P1 C17 100.9(3) . . ?
C21 P1 C17 110.5(3) . . ?
C8 P1 Ir1 111.47(18) . . ?
C21 P1 Ir1 117.87(19) . . ?
C17 P1 Ir1 110.8(2) . . ?
C2 C1 C6 111.8(5) . . ?
C2 C1 H1A 109.3 . . ?
C6 C1 H1A 109.3 . . ?
C2 C1 H1B 109.3 . . ?
C6 C1 H1B 109.3 . . ?
H1A C1 H1B 107.9 . . ?
C53 O1 C51 105(3) . . ?
C29 Ir2 C28 38.1(2) . . ?
C29 Ir2 C25 94.8(3) . . ?
C28 Ir2 C25 80.1(3) . . ?
C29 Ir2 C32 79.8(3) . . ?
C28 Ir2 C32 88.2(3) . . ?
C25 Ir2 C32 36.2(2) . . ?
C29 Ir2 Cl2 154.8(2) . . ?
C28 Ir2 Cl2 162.63(19) . . ?
C25 Ir2 Cl2 85.7(2) . . ?
C32 Ir2 Cl2 86.0(2) . . ?
C29 Ir2 P2 98.29(19) . . ?
C28 Ir2 P2 99.66(19) . . ?
C25 Ir2 P2 158.0(2) . . ?
C32 Ir2 P2 164.7(2) . . ?
Cl2 Ir2 P2 89.86(6) . . yes
C7 P2 C13 103.4(3) . . ?
C7 P2 C9 101.1(3) . . ?
C13 P2 C9 109.6(3) . . ?
C7 P2 Ir2 112.7(2) . . ?
C13 P2 Ir2 119.7(2) . . ?
C9 P2 Ir2 108.7(2) . . ?
C1 C2 C3 109.5(5) . . ?
C1 C2 C7 110.0(5) . . ?
C3 C2 C7 113.7(5) . . ?
C1 C2 H2 107.8 . . ?
C3 C2 H2 107.8 . . ?
C7 C2 H2 107.8 . . ?
C2 C3 C4 111.2(5) . . ?
C2 C3 H3A 109.4 . . ?
C4 C3 H3A 109.4 . . ?
C2 C3 H3B 109.4 . . ?
C4 C3 H3B 109.4 . . ?
H3A C3 H3B 108.0 . . ?
C3 C4 C5 111.6(5) . . ?
C3 C4 H4A 109.3 . . ?
C5 C4 H4A 109.3 . . ?
C3 C4 H4B 109.3 . . ?
C5 C4 H4B 109.3 . . ?
H4A C4 H4B 108.0 . . ?
C6 C5 C4 111.4(5) . . ?
C6 C5 H5A 109.3 . . ?
C4 C5 H5A 109.3 . . ?
C6 C5 H5B 109.3 . . ?
C4 C5 H5B 109.3 . . ?
H5A C5 H5B 108.0 . . ?
C5 C6 C1 109.3(5) . . ?
C5 C6 C8 110.5(5) . . ?
C1 C6 C8 115.3(5) . . ?
C5 C6 H6 107.1 . . ?
C1 C6 H6 107.1 . . ?
C8 C6 H6 107.1 . . ?
C2 C7 P2 121.6(4) . . ?
C2 C7 H7A 106.9 . . ?
P2 C7 H7A 106.9 . . ?
C2 C7 H7B 106.9 . . ?
P2 C7 H7B 106.9 . . ?
H7A C7 H7B 106.7 . . ?
C6 C8 P1 121.0(4) . . ?
C6 C8 H8A 107.1 . . ?
P1 C8 H8A 107.1 . . ?
C6 C8 H8B 107.1 . . ?
P1 C8 H8B 107.1 . . ?
H8A C8 H8B 106.8 . . ?
C12 C9 C11 109.1(5) . . ?
C12 C9 C10 108.5(5) . . ?
C11 C9 C10 109.1(6) . . ?
C12 C9 P2 108.8(5) . . ?
C11 C9 P2 114.1(4) . . ?
C10 C9 P2 107.0(4) . . ?
C15 C13 C16 109.8(6) . . ?
C15 C13 C14 109.7(6) . . ?
C16 C13 C14 107.4(6) . . ?
C15 C13 P2 110.1(5) . . ?
C16 C13 P2 112.7(5) . . ?
C14 C13 P2 107.1(4) . . ?
C18 C17 C19 108.4(5) . . ?
C18 C17 C20 107.1(6) . . ?
C19 C17 C20 106.9(5) . . ?
C18 C17 P1 109.7(4) . . ?
C19 C17 P1 115.5(5) . . ?
C20 C17 P1 108.8(4) . . ?
C24 C21 C23 107.1(5) . . ?
C24 C21 C22 106.5(5) . . ?
C23 C21 C22 109.4(5) . . ?
C24 C21 P1 114.6(4) . . ?
C23 C21 P1 109.9(4) . . ?
C22 C21 P1 109.2(4) . . ?
C32 C25 C26 125.1(8) . . ?
C32 C25 Ir2 72.8(4) . . ?
C26 C25 Ir2 110.5(5) . . ?
C32 C25 H25 117.5 . . ?
C26 C25 H25 117.5 . . ?
Ir2 C25 H25 86.6 . . ?
C27 C26 C25 114.1(6) . . ?
C27 C26 H26A 108.7 . . ?
C25 C26 H26A 108.7 . . ?
C27 C26 H26B 108.7 . . ?
C25 C26 H26B 108.7 . . ?
H26A C26 H26B 107.6 . . ?
C26 C27 C28 113.9(6) . . ?
C26 C27 H27A 108.8 . . ?
C28 C27 H27A 108.8 . . ?
C26 C27 H27B 108.8 . . ?
C28 C27 H27B 108.8 . . ?
H27A C27 H27B 107.7 . . ?
C29 C28 C27 124.5(7) . . ?
C29 C28 Ir2 70.5(4) . . ?
C27 C28 Ir2 113.9(4) . . ?
C29 C28 H28 117.8 . . ?
C27 C28 H28 117.8 . . ?
Ir2 C28 H28 85.7 . . ?
C28 C29 C30 126.6(7) . . ?
C28 C29 Ir2 71.4(4) . . ?
C30 C29 Ir2 112.2(5) . . ?
C28 C29 H29 116.7 . . ?
C30 C29 H29 116.7 . . ?
Ir2 C29 H29 86.2 . . ?
C31 C30 C29 112.6(7) . . ?
C31 C30 H30A 109.1 . . ?
C29 C30 H30A 109.1 . . ?
C31 C30 H30B 109.1 . . ?
C29 C30 H30B 109.1 . . ?
H30A C30 H30B 107.8 . . ?
C30 C31 C32 113.1(6) . . ?
C30 C31 H31A 109.0 . . ?
C32 C31 H31A 109.0 . . ?
C30 C31 H31B 109.0 . . ?
C32 C31 H31B 109.0 . . ?
H31A C31 H31B 107.8 . . ?
C25 C32 C31 123.3(8) . . ?
C25 C32 Ir2 71.0(4) . . ?
C31 C32 Ir2 112.0(5) . . ?
C25 C32 H32 118.3 . . ?
C31 C32 H32 118.3 . . ?
Ir2 C32 H32 87.0 . . ?
C40 C33 C34 125.9(7) . . ?
C40 C33 Ir1 73.4(3) . . ?
C34 C33 Ir1 110.2(4) . . ?
C40 C33 H33 117.0 . . ?
C34 C33 H33 117.0 . . ?
Ir1 C33 H33 86.3 . . ?
C33 C34 C35 112.8(6) . . ?
C33 C34 H34A 109.0 . . ?
C35 C34 H34A 109.0 . . ?
C33 C34 H34B 109.0 . . ?
C35 C34 H34B 109.0 . . ?
H34A C34 H34B 107.8 . . ?
C36 C35 C34 114.0(6) . . ?
C36 C35 H35A 108.7 . . ?
C34 C35 H35A 108.7 . . ?
C36 C35 H35B 108.7 . . ?
C34 C35 H35B 108.7 . . ?
H35A C35 H35B 107.6 . . ?
C37 C36 C35 123.3(7) . . ?
C37 C36 Ir1 69.8(4) . . ?
C35 C36 Ir1 113.6(4) . . ?
C37 C36 H36 118.4 . . ?
C35 C36 H36 118.4 . . ?
Ir1 C36 H36 86.7 . . ?
C36 C37 C38 125.0(6) . . ?
C36 C37 Ir1 72.0(4) . . ?
C38 C37 Ir1 112.8(4) . . ?
C36 C37 H37 117.5 . . ?
C38 C37 H37 117.5 . . ?
Ir1 C37 H37 85.2 . . ?
C37 C38 C39 112.9(6) . . ?
C37 C38 H38A 109.0 . . ?
C39 C38 H38A 109.0 . . ?
C37 C38 H38B 109.0 . . ?
C39 C38 H38B 109.0 . . ?
H38A C38 H38B 107.8 . . ?
C40 C39 C38 113.4(5) . . ?
C40 C39 H39A 108.9 . . ?
C38 C39 H39A 108.9 . . ?
C40 C39 H39B 108.9 . . ?
C38 C39 H39B 108.9 . . ?
H39A C39 H39B 107.7 . . ?
C33 C40 C39 123.1(6) . . ?
C33 C40 Ir1 69.9(3) . . ?
C39 C40 Ir1 112.9(4) . . ?
C33 C40 H40 118.4 . . ?
C39 C40 H40 118.4 . . ?
Ir1 C40 H40 87.3 . . ?
C54 C51 O1 104(2) . . ?
C54 C51 H51A 110.9 . . ?
O1 C51 H51A 110.9 . . ?
C54 C51 H51B 110.9 . . ?
O1 C51 H51B 110.9 . . ?
H51A C51 H51B 108.9 . . ?
C54 C52 C53 101(3) . . ?
C54 C52 H52A 111.6 . . ?
C53 C52 H52A 111.6 . . ?
C54 C52 H52B 111.6 . . ?
C53 C52 H52B 111.6 . . ?
H52A C52 H52B 109.4 . . ?
O1 C53 C52 110(4) . . ?
O1 C53 H53A 109.6 . . ?
C52 C53 H53A 109.6 . . ?
O1 C53 H53B 109.6 . . ?
C52 C53 H53B 109.6 . . ?
H53A C53 H53B 108.1 . . ?
C52 C54 C51 117(3) . . ?
C52 C54 H54A 107.9 . . ?
C51 C54 H54A 107.9 . . ?
C52 C54 H54B 107.9 . . ?
C51 C54 H54B 107.9 . . ?
H54A C54 H54B 107.2 . . ?

loop_
_geom_bond_atom_site_label_1
_geom_bond_atom_site_label_2
_geom_bond_distance
_geom_bond_site_symmetry_2
_geom_bond_publ_flag
Ir1 C37 2.122(6) . yes
Ir1 C36 2.151(6) . yes
Ir1 C33 2.170(6) . yes
Ir1 C40 2.214(5) . yes
Ir1 Cl1 2.3730(14) . yes
Ir1 P1 2.3884(14) . yes
P1 C8 1.850(5) . ?
P1 C21 1.889(6) . ?
P1 C17 1.889(6) . ?
C1 C2 1.500(8) . ?
C1 C6 1.529(7) . ?
C1 H1A 0.9700 . ?
C1 H1B 0.9700 . ?
O1 C53 1.42(5) . ?
O1 C51 1.42(4) . ?
Ir2 C29 2.122(6) . ?
Ir2 C28 2.135(6) . ?
Ir2 C25 2.167(6) . ?
Ir2 C32 2.190(6) . ?
Ir2 Cl2 2.3646(17) . yes
Ir2 P2 2.3888(16) . yes
P2 C7 1.853(6) . ?
P2 C13 1.923(6) . ?
P2 C9 1.931(6) . ?
C2 C3 1.518(7) . ?
C2 C7 1.550(7) . ?
C2 H2 0.9800 . ?
C3 C4 1.523(8) . ?
C3 H3A 0.9700 . ?
C3 H3B 0.9700 . ?
C4 C5 1.549(9) . ?
C4 H4A 0.9700 . ?
C4 H4B 0.9700 . ?
C5 C6 1.509(7) . ?
C5 H5A 0.9700 . ?
C5 H5B 0.9700 . ?
C6 C8 1.533(8) . ?
C6 H6 0.9800 . ?
C7 H7A 0.9700 . ?
C7 H7B 0.9700 . ?
C8 H8A 0.9700 . ?
C8 H8B 0.9700 . ?
C9 C12 1.548(9) . ?
C9 C11 1.557(8) . ?
C9 C10 1.557(9) . ?
C13 C15 1.563(9) . ?
C13 C16 1.569(9) . ?
C13 C14 1.580(9) . ?
C17 C18 1.538(9) . ?
C17 C19 1.559(8) . ?
C17 C20 1.572(9) . ?
C21 C24 1.557(8) . ?
C21 C23 1.581(8) . ?
C21 C22 1.587(9) . ?
C25 C32 1.352(9) . ?
C25 C26 1.502(10) . ?
C25 H25 0.9300 . ?
C26 C27 1.480(9) . ?
C26 H26A 0.9700 . ?
C26 H26B 0.9700 . ?
C27 C28 1.510(9) . ?
C27 H27A 0.9700 . ?
C27 H27B 0.9700 . ?
C28 C29 1.389(9) . ?
C28 H28 0.9300 . ?
C29 C30 1.510(9) . ?
C29 H29 0.9300 . ?
C30 C31 1.483(10) . ?
C30 H30A 0.9700 . ?
C30 H30B 0.9700 . ?
C31 C32 1.538(10) . ?
C31 H31A 0.9700 . ?
C31 H31B 0.9700 . ?
C32 H32 0.9300 . ?
C33 C40 1.383(9) . ?
C33 C34 1.498(9) . ?
C33 H33 0.9300 . ?
C34 C35 1.509(9) . ?
C34 H34A 0.9700 . ?
C34 H34B 0.9700 . ?
C35 C36 1.486(9) . ?
C35 H35A 0.9700 . ?
C35 H35B 0.9700 . ?
C36 C37 1.399(9) . ?
C36 H36 0.9300 . ?
C37 C38 1.501(9) . ?
C37 H37 0.9300 . ?
C38 C39 1.521(8) . ?
C38 H38A 0.9700 . ?
C38 H38B 0.9700 . ?
C39 C40 1.486(8) . ?
C39 H39A 0.9700 . ?
C39 H39B 0.9700 . ?
C40 H40 0.9300 . ?
C51 C54 1.38(4) . ?
C51 H51A 0.9700 . ?
C51 H51B 0.9700 . ?
C52 C54 1.33(5) . ?
C52 C53 1.46(5) . ?
C52 H52A 0.9700 . ?
C52 H52B 0.9700 . ?
C53 H53A 0.9700 . ?
C53 H53B 0.9700 . ?
C54 H54A 0.9700 . ?
C54 H54B 0.9700 . ?
